data_2023447
loop_
_publ_author_name
'Shikhaliyev, Namiq Q.'
'Babazade, Aliyar A.'
'Atakishiyeva, Gulnar T.'
'Shikhaliyeva, Irada M.'
'Maharramov, Abel M.'
'Khrustalev, Victor N.'
'Atio&#x11f;lu, Zeliha'
'Akkurt, Mehmet'
'Bhattarai, Ajaya'

_publ_section_title
;
 Crystal structures and Hirshfeld surface analyses of methyl
 (2<i>Z</i>)-(4-bromo-phen-yl)[2-(4-methyl-phen-yl)hydrazinyl-idene]acetate,
 methyl
 (2<i>Z</i>)-(4-bromophen-yl)[2-(3,5-di-methyl-phen-yl)hydrazinyl-idene]acetate,
 methyl
 (2<i>Z</i>)-[2-(4-meth-oxy-phen-yl)hydrazinyl-idene](3-nitro-phen-yl)acetate,
 methyl (2<i>E</i>)-(4-chlorophen-yl)(2-phenyl-hydrazinyl-idene)acetate
 and methyl
 (2<i>Z</i>)-[2-(4-bromo-phen-yl)hydrazinylidene](4-chloro-phen-yl)acetate.
;
_journal_coeditor_code WM5749
_journal_issue 'Pt 4'
_journal_name_full 'Acta crystallographica. Section E, Crystallographic communications'
_journal_page_first 314
_journal_page_last 323
_journal_paper_doi 10.1107/S2056989025002051
_journal_volume 81
_journal_year 2025
_chemical_formula_iupac 'C15 H13 Cl N2 O2'
_chemical_formula_moiety 'C15 H13 Cl N2 O2'
_chemical_formula_sum 'C15 H13 Cl N2 O2'
_chemical_formula_weight 288.72
_chemical_name_systematic
;
Methyl (<i>E</i>)-2-(4-chlorophenyl)-2-(2-phenylhydrazin-1-ylidene)acetate
;
_space_group_crystal_system orthorhombic
_space_group_IT_number 61
_space_group_name_Hall '-P 2ac 2ab'
_space_group_name_H-M_alt 'P b c a'
_atom_sites_solution_hydrogens mixed
_atom_sites_solution_primary difmap
_atom_sites_solution_secondary difmap
_audit_creation_method SHELXL-2013
_cell_angle_alpha 90
_cell_angle_beta 90
_cell_angle_gamma 90
_cell_formula_units_Z 8
_cell_length_a 15.86326(8)
_cell_length_b 8.79608(3)
_cell_length_c 19.24680(8)
_cell_measurement_reflns_used 35974
_cell_measurement_temperature 100(2)
_cell_measurement_theta_max 79.486
_cell_measurement_theta_min 4.588
_cell_volume 2685.59(2)
_computing_cell_refinement
;
CrysAlisPro (Rigaku OD, 2021)
;
_computing_data_collection
;
CrysAlisPro (Rigaku OD, 2021)
;
_computing_data_reduction
;
CrysAlisPro (Rigaku OD, 2021)
;
_computing_molecular_graphics
;
ORTEP-3 for Windows (Farrugia, 2012)
;
_computing_publication_material
;
PLATON (Spek, 2020)
;
_computing_structure_refinement
;
SHELXL (Sheldrick, 2015b)
;
_computing_structure_solution
;
SHELXT (Sheldrick, 2015a)
;
_diffrn_ambient_temperature 100(2)
_diffrn_measured_fraction_theta_full 1.000
_diffrn_measured_fraction_theta_max 0.999
_diffrn_measurement_device_type 'Rigaku XtaLAB Synergy-S, HyPix-6000HE area-detector'
_diffrn_measurement_method '\f and \w'
_diffrn_radiation_type CuK\a
_diffrn_radiation_wavelength 1.54184
_diffrn_reflns_av_R_equivalents 0.0303
_diffrn_reflns_av_unetI/netI 0.0143
_diffrn_reflns_limit_h_max 20
_diffrn_reflns_limit_h_min -20
_diffrn_reflns_limit_k_max 10
_diffrn_reflns_limit_k_min -11
_diffrn_reflns_limit_l_max 24
_diffrn_reflns_limit_l_min -24
_diffrn_reflns_number 51407
_diffrn_reflns_theta_full 67.684
_diffrn_reflns_theta_max 80.104
_diffrn_reflns_theta_min 4.595
_diffrn_source 'micro-focus sealed X-ray tube'
_exptl_absorpt_coefficient_mu 2.547
_exptl_absorpt_correction_T_max 1.000
_exptl_absorpt_correction_T_min 0.676
_exptl_absorpt_correction_type multi-scan
_exptl_absorpt_process_details
;
(CrysAlisPro; Rigaku OD, 2021).
;
_exptl_crystal_colour yellow
_exptl_crystal_density_diffrn 1.428
_exptl_crystal_description prism
_exptl_crystal_F_000 1200
_exptl_crystal_size_max 0.12
_exptl_crystal_size_mid 0.11
_exptl_crystal_size_min 0.06
_refine_diff_density_max 0.289
_refine_diff_density_min -0.284
_refine_ls_extinction_method none
_refine_ls_goodness_of_fit_ref 1.082
_refine_ls_hydrogen_treatment mixed
_refine_ls_matrix_type full
_refine_ls_number_parameters 186
_refine_ls_number_reflns 2935
_refine_ls_number_restraints 0
_refine_ls_restrained_S_all 1.082
_refine_ls_R_factor_all 0.0308
_refine_ls_R_factor_gt 0.0303
_refine_ls_shift/su_max 0.001
_refine_ls_shift/su_mean 0.000
_refine_ls_structure_factor_coef Fsqd
_refine_ls_weighting_details 'w=1/[\s^2^(Fo^2^)+(0.0407P)^2^+1.4066P] where P=(Fo^2^+2Fc^2^)/3'
_refine_ls_weighting_scheme calc
_refine_ls_wR_factor_gt 0.0814
_refine_ls_wR_factor_ref 0.0818
_reflns_number_gt 2871
_reflns_number_total 2935
_reflns_threshold_expression 'I > 2\s(I)'
_cod_data_source_file wm5749.cif
_cod_data_source_block 4
_cod_depositor_comments 'Adding full bibliography for 2023444--2023448.cif.'
_cod_database_code 2023447
_shelx_space_group_comment
;
The symmetry employed for this shelxl refinement is uniquely defined
by the following loop, which should always be used as a source of
symmetry information in preference to the above space-group names.
They are only intended as comments.
;
_shelx_estimated_absorpt_t_min 0.750
_shelx_estimated_absorpt_t_max 0.862
_shelxl_version_number .2013

loop_
_space_group_symop_operation_xyz
'x, y, z'
'-x+1/2, -y, z+1/2'
'-x, y+1/2, -z+1/2'
'x+1/2, -y+1/2, -z'
'-x, -y, -z'
'x-1/2, y, -z-1/2'
'x, -y-1/2, z-1/2'
'-x-1/2, y-1/2, z'

loop_
_atom_site_type_symbol
_atom_site_label
_atom_site_fract_x
_atom_site_fract_y
_atom_site_fract_z
_atom_site_U_iso_or_equiv
_atom_site_adp_type
_atom_site_calc_flag
_atom_site_occupancy
_atom_site_disorder_assembly
_atom_site_disorder_group
Cl Cl1 0.62856(2) 0.69084(3) 0.30196(2) 0.02208(10) Uani d 1 . .
O O1 0.55614(6) -0.13395(10) 0.46392(4) 0.02205(19) Uani d 1 . .
O O2 0.52650(5) 0.03451(9) 0.37933(4) 0.01828(18) Uani d 1 . .
N N1 0.68620(6) 0.05063(11) 0.50371(5) 0.0165(2) Uani d 1 . .
N N2 0.74780(6) 0.14132(11) 0.52647(5) 0.0176(2) Uani d 1 . .
H H2 0.7585(10) 0.227(2) 0.5070(9) 0.025(4) Uiso d 1 . .
C C1 0.63703(7) 0.09638(13) 0.45406(6) 0.0161(2) Uani d 1 . .
C C2 0.57050(7) -0.01517(13) 0.43440(6) 0.0168(2) Uani d 1 . .
C C3 0.45741(7) -0.06150(15) 0.35765(6) 0.0213(2) Uani d 1 . .
H H3A 0.4278 -0.0137 0.3187 0.032 Uiso calc 1 . .
H H3B 0.4182 -0.0753 0.3965 0.032 Uiso calc 1 . .
H H3C 0.4794 -0.1607 0.3431 0.032 Uiso calc 1 . .
C C4 0.64041(7) 0.24740(13) 0.41905(6) 0.0157(2) Uani d 1 . .
C C5 0.61040(8) 0.37765(14) 0.45216(6) 0.0188(2) Uani d 1 . .
H H5 0.5916 0.3719 0.4989 0.023 Uiso calc 1 . .
C C6 0.60782(8) 0.51597(14) 0.41715(6) 0.0194(2) Uani d 1 . .
H H6 0.5869 0.6046 0.4394 0.023 Uiso calc 1 . .
C C7 0.63640(7) 0.52207(13) 0.34913(6) 0.0176(2) Uani d 1 . .
C C8 0.66907(8) 0.39514(14) 0.31583(6) 0.0197(2) Uani d 1 . .
H H8 0.6903 0.4024 0.2698 0.024 Uiso calc 1 . .
C C9 0.67013(7) 0.25752(13) 0.35102(6) 0.0188(2) Uani d 1 . .
H H9 0.6913 0.1693 0.3285 0.023 Uiso calc 1 . .
C C10 0.79852(7) 0.09200(13) 0.58191(6) 0.0155(2) Uani d 1 . .
C C11 0.77436(7) -0.03165(13) 0.62277(6) 0.0167(2) Uani d 1 . .
H H11 0.7228 -0.0829 0.6137 0.020 Uiso calc 1 . .
C C12 0.82608(8) -0.07924(13) 0.67669(6) 0.0196(2) Uani d 1 . .
H H12 0.8101 -0.1646 0.7039 0.023 Uiso calc 1 . .
C C13 0.90101(8) -0.00373(14) 0.69152(6) 0.0203(2) Uani d 1 . .
H H13 0.9360 -0.0367 0.7286 0.024 Uiso calc 1 . .
C C14 0.92395(7) 0.12079(13) 0.65114(6) 0.0187(2) Uani d 1 . .
H H14 0.9746 0.1740 0.6613 0.022 Uiso calc 1 . .
C C15 0.87377(7) 0.16839(13) 0.59610(6) 0.0169(2) Uani d 1 . .
H H15 0.8905 0.2523 0.5683 0.020 Uiso calc 1 . .

loop_
_atom_site_aniso_label
_atom_site_aniso_U_11
_atom_site_aniso_U_22
_atom_site_aniso_U_33
_atom_site_aniso_U_12
_atom_site_aniso_U_13
_atom_site_aniso_U_23
Cl1 0.02274(16) 0.01621(15) 0.02730(17) 0.00088(10) -0.00065(10) 0.00687(10)
O1 0.0299(5) 0.0155(4) 0.0207(4) -0.0003(3) -0.0038(3) 0.0027(3)
O2 0.0199(4) 0.0184(4) 0.0165(4) -0.0008(3) -0.0041(3) 0.0022(3)
N1 0.0190(5) 0.0163(4) 0.0143(4) 0.0019(4) -0.0007(3) -0.0008(4)
N2 0.0214(5) 0.0146(4) 0.0168(4) -0.0008(4) -0.0033(4) 0.0031(4)
C1 0.0200(5) 0.0146(5) 0.0138(5) 0.0031(4) -0.0002(4) -0.0006(4)
C2 0.0209(5) 0.0151(5) 0.0143(5) 0.0043(4) -0.0002(4) -0.0010(4)
C3 0.0182(5) 0.0247(6) 0.0211(5) -0.0022(5) -0.0020(4) -0.0009(5)
C4 0.0165(5) 0.0148(5) 0.0159(5) 0.0010(4) -0.0042(4) 0.0007(4)
C5 0.0241(6) 0.0176(6) 0.0146(5) 0.0012(5) -0.0016(4) -0.0013(4)
C6 0.0226(6) 0.0152(5) 0.0204(6) 0.0022(4) -0.0028(4) -0.0021(4)
C7 0.0162(5) 0.0149(5) 0.0216(6) -0.0013(4) -0.0039(4) 0.0035(4)
C8 0.0206(6) 0.0200(6) 0.0184(5) 0.0016(4) 0.0017(4) 0.0025(4)
C9 0.0209(5) 0.0168(5) 0.0187(5) 0.0028(4) 0.0008(4) -0.0005(4)
C10 0.0181(5) 0.0151(5) 0.0134(5) 0.0040(4) 0.0002(4) -0.0010(4)
C11 0.0183(5) 0.0147(5) 0.0172(5) -0.0009(4) -0.0005(4) -0.0003(4)
C12 0.0256(6) 0.0167(5) 0.0164(5) 0.0004(4) -0.0005(4) 0.0030(4)
C13 0.0220(6) 0.0218(6) 0.0173(5) 0.0042(5) -0.0037(4) 0.0005(4)
C14 0.0170(5) 0.0194(5) 0.0197(5) 0.0006(4) -0.0001(4) -0.0036(4)
C15 0.0183(5) 0.0149(5) 0.0176(5) 0.0006(4) 0.0031(4) -0.0005(4)

loop_
_atom_type_symbol
_atom_type_description
_atom_type_scat_dispersion_real
_atom_type_scat_dispersion_imag
_atom_type_scat_source
C C 0.0181 0.0091 'International Tables Vol C Tables 4.2.6.8 and 6.1.1.4'
H H 0.0000 0.0000 'International Tables Vol C Tables 4.2.6.8 and 6.1.1.4'
Cl Cl 0.3639 0.7018 'International Tables Vol C Tables 4.2.6.8 and 6.1.1.4'
N N 0.0311 0.0180 'International Tables Vol C Tables 4.2.6.8 and 6.1.1.4'
O O 0.0492 0.0322 'International Tables Vol C Tables 4.2.6.8 and 6.1.1.4'

loop_
_geom_angle_atom_site_label_1
_geom_angle_atom_site_label_2
_geom_angle_atom_site_label_3
_geom_angle_site_symmetry_1
_geom_angle_site_symmetry_3
_geom_angle
_geom_angle_publ_flag
C2 O2 C3 . . 115.60(9) ?
C1 N1 N2 . . 119.75(10) ?
N1 N2 C10 . . 118.94(9) ?
N1 N2 H2 . . 121.8(11) ?
C10 N2 H2 . . 119.2(11) ?
N1 C1 C2 . . 114.11(10) ?
N1 C1 C4 . . 126.00(11) ?
C2 C1 C4 . . 119.84(10) ?
O1 C2 O2 . . 123.61(11) ?
O1 C2 C1 . . 125.62(11) ?
O2 C2 C1 . . 110.76(10) ?
O2 C3 H3A . . 109.5 ?
O2 C3 H3B . . 109.5 ?
H3A C3 H3B . . 109.5 ?
O2 C3 H3C . . 109.5 ?
H3A C3 H3C . . 109.5 ?
H3B C3 H3C . . 109.5 ?
C9 C4 C5 . . 119.48(11) ?
C9 C4 C1 . . 119.57(10) ?
C5 C4 C1 . . 120.88(10) ?
C6 C5 C4 . . 120.46(11) ?
C6 C5 H5 . . 119.8 ?
C4 C5 H5 . . 119.8 ?
C7 C6 C5 . . 118.79(11) ?
C7 C6 H6 . . 120.6 ?
C5 C6 H6 . . 120.6 ?
C6 C7 C8 . . 121.81(11) ?
C6 C7 Cl1 . . 120.07(9) ?
C8 C7 Cl1 . . 118.09(9) ?
C9 C8 C7 . . 118.75(11) ?
C9 C8 H8 . . 120.6 ?
C7 C8 H8 . . 120.6 ?
C8 C9 C4 . . 120.66(11) ?
C8 C9 H9 . . 119.7 ?
C4 C9 H9 . . 119.7 ?
C11 C10 C15 . . 119.96(10) ?
C11 C10 N2 . . 120.74(10) ?
C15 C10 N2 . . 119.30(10) ?
C12 C11 C10 . . 119.61(11) ?
C12 C11 H11 . . 120.2 ?
C10 C11 H11 . . 120.2 ?
C11 C12 C13 . . 120.97(11) ?
C11 C12 H12 . . 119.5 ?
C13 C12 H12 . . 119.5 ?
C12 C13 C14 . . 119.00(11) ?
C12 C13 H13 . . 120.5 ?
C14 C13 H13 . . 120.5 ?
C15 C14 C13 . . 120.87(11) ?
C15 C14 H14 . . 119.6 ?
C13 C14 H14 . . 119.6 ?
C14 C15 C10 . . 119.58(11) ?
C14 C15 H15 . . 120.2 ?
C10 C15 H15 . . 120.2 ?

loop_
_geom_bond_atom_site_label_1
_geom_bond_atom_site_label_2
_geom_bond_site_symmetry_2
_geom_bond_distance
_geom_bond_publ_flag
Cl1 C7 . 1.7446(12) ?
O1 C2 . 1.2109(14) ?
O2 C2 . 1.3423(14) ?
O2 C3 . 1.4451(14) ?
N1 C1 . 1.2975(15) ?
N1 N2 . 1.3354(14) ?
N2 C10 . 1.4050(14) ?
N2 H2 . 0.861(18) ?
C1 C2 . 1.4899(16) ?
C1 C4 . 1.4905(16) ?
C3 H3A . 0.9800 ?
C3 H3B . 0.9800 ?
C3 H3C . 0.9800 ?
C4 C9 . 1.3945(16) ?
C4 C5 . 1.3948(16) ?
C5 C6 . 1.3914(17) ?
C5 H5 . 0.9500 ?
C6 C7 . 1.3864(17) ?
C6 H6 . 0.9500 ?
C7 C8 . 1.3878(17) ?
C8 C9 . 1.3872(16) ?
C8 H8 . 0.9500 ?
C9 H9 . 0.9500 ?
C10 C11 . 1.3959(16) ?
C10 C15 . 1.3967(16) ?
C11 C12 . 1.3876(16) ?
C11 H11 . 0.9500 ?
C12 C13 . 1.3911(18) ?
C12 H12 . 0.9500 ?
C13 C14 . 1.3914(17) ?
C13 H13 . 0.9500 ?
C14 C15 . 1.3897(17) ?
C14 H14 . 0.9500 ?
C15 H15 . 0.9500 ?

loop_
_geom_hbond_atom_site_label_D
_geom_hbond_atom_site_label_H
_geom_hbond_atom_site_label_A
_geom_hbond_site_symmetry_A
_geom_hbond_distance_DH
_geom_hbond_distance_HA
_geom_hbond_distance_DA
_geom_hbond_angle_DHA
_geom_hbond_publ_flag
C3 H3B N1 5_656 0.98 2.55 3.5099(15) 168 yes
C3 H3C Cl1 1_545 0.98 2.82 3.6422(12) 142 yes
C6 H6 O1 1_565 0.95 2.40 3.3113(15) 161 yes
C15 H15 O1 8_765 0.95 2.40 3.2759(14) 153 yes
C14 H14 Cg1 3_556 0. 2.80 3.4792(12) 129 yes

loop_
_geom_torsion_atom_site_label_1
_geom_torsion_atom_site_label_2
_geom_torsion_atom_site_label_3
_geom_torsion_atom_site_label_4
_geom_torsion_site_symmetry_1
_geom_torsion_site_symmetry_2
_geom_torsion_site_symmetry_3
_geom_torsion_site_symmetry_4
_geom_torsion
_geom_torsion_publ_flag
C1 N1 N2 C10 . . . . 177.79(10) ?
N2 N1 C1 C2 . . . . -179.28(9) ?
N2 N1 C1 C4 . . . . -1.64(17) ?
C3 O2 C2 O1 . . . . 1.85(16) ?
C3 O2 C2 C1 . . . . -177.15(9) ?
N1 C1 C2 O1 . . . . 5.92(17) ?
C4 C1 C2 O1 . . . . -171.89(11) ?
N1 C1 C2 O2 . . . . -175.10(9) ?
C4 C1 C2 O2 . . . . 7.09(14) ?
N1 C1 C4 C9 . . . . 108.05(14) ?
C2 C1 C4 C9 . . . . -74.43(14) ?
N1 C1 C4 C5 . . . . -75.13(16) ?
C2 C1 C4 C5 . . . . 102.39(13) ?
C9 C4 C5 C6 . . . . 1.78(18) ?
C1 C4 C5 C6 . . . . -175.04(11) ?
C4 C5 C6 C7 . . . . -0.65(18) ?
C5 C6 C7 C8 . . . . -1.47(18) ?
C5 C6 C7 Cl1 . . . . 176.33(9) ?
C6 C7 C8 C9 . . . . 2.39(18) ?
Cl1 C7 C8 C9 . . . . -175.45(9) ?
C7 C8 C9 C4 . . . . -1.20(18) ?
C5 C4 C9 C8 . . . . -0.84(17) ?
C1 C4 C9 C8 . . . . 176.03(11) ?
N1 N2 C10 C11 . . . . -14.31(16) ?
N1 N2 C10 C15 . . . . 165.87(10) ?
C15 C10 C11 C12 . . . . -0.95(17) ?
N2 C10 C11 C12 . . . . 179.23(10) ?
C10 C11 C12 C13 . . . . 1.22(18) ?
C11 C12 C13 C14 . . . . -0.27(18) ?
C12 C13 C14 C15 . . . . -0.95(18) ?
C13 C14 C15 C10 . . . . 1.21(17) ?
C11 C10 C15 C14 . . . . -0.25(17) ?
N2 C10 C15 C14 . . . . 179.58(10) ?
